data_4517530
loop_
_publ_author_name
'Bismuto, Alessandro'
'Delcaillau, Tristan'
'M\"uller, Patrick'
'Morandi, Bill'

_publ_section_title
;
 Nickel-Catalyzed Amination of Aryl Thioethers: A Combined Synthetic and
 Mechanistic Study
;
_journal_name_full 'ACS Catalysis'
_journal_page_first 4630
_journal_page_last 4639
_journal_paper_doi 10.1021/acscatal.0c00393
_journal_year 2020
_chemical_formula_moiety 'C52 H96 Ni P4'
_chemical_formula_sum 'C52 H96 Ni P4'
_chemical_formula_weight 903.87
_space_group_crystal_system triclinic
_space_group_IT_number 2
_space_group_name_Hall '-P 1'
_space_group_name_H-M_alt 'P -1'
_atom_sites_solution_hydrogens geom
_atom_sites_solution_primary dual
_audit_creation_date 2019-10-03
_audit_creation_method
;
Olex2 1.3
(compiled 2019.09.11 svn.r3662 for OlexSys, GUI svn.r5938)
;
_cell_angle_alpha 73.619(2)
_cell_angle_beta 89.5920(10)
_cell_angle_gamma 75.811(2)
_cell_formula_units_Z 2
_cell_length_a 12.7568(2)
_cell_length_b 12.7744(2)
_cell_length_c 17.1688(3)
_cell_measurement_reflns_used 25868
_cell_measurement_temperature 100.0(1)
_cell_measurement_theta_max 79.0280
_cell_measurement_theta_min 2.6690
_cell_volume 2596.58(8)
_computing_cell_refinement 'CrysAlisPro 1.171.40.42a (Rigaku OD, 2019)'
_computing_data_collection 'CrysAlisPro 1.171.40.42a (Rigaku OD, 2019)'
_computing_data_reduction 'CrysAlisPro 1.171.40.42a (Rigaku OD, 2019)'
_computing_molecular_graphics 'Olex2 1.3 (Dolomanov et al., 2009)'
_computing_publication_material 'Olex2 1.3 (Dolomanov et al., 2009)'
_computing_structure_refinement 'ShelXL 2018/3 (Sheldrick, 2015)'
_computing_structure_solution 'SHELXT 2014/4 (Sheldrick, 2014)'
_diffrn_ambient_environment N~2~
_diffrn_ambient_temperature 100.0(1)
_diffrn_detector 'CCD plate'
_diffrn_detector_area_resol_mean 5.8140
_diffrn_detector_type 'Pilatus 300K'
_diffrn_measured_fraction_theta_full 0.998
_diffrn_measured_fraction_theta_max 0.968
_diffrn_measurement_details
;
List of Runs (angles in degrees, time in seconds):

  # Type    Start    End  Width  t~exp~   \w     \q     \k     \f   Frames
--------------------------------------------------------------------------
  1  \w    -59.00 -30.00   0.50    1.07    --   14.00 164.00 -19.37   58
  2  \w     -9.00  37.00   0.50    1.07    --   22.00  94.00-126.72   92
  3  \w     20.00  46.00   0.50    1.07    --   50.00  90.00-173.41   52
  4  \w     37.00  63.00   0.50    1.07    --   62.00  81.00-166.02   52
  5  \w     51.00  77.00   0.50    1.07    --   74.00  77.00-134.53   52
  6  \w     68.00 142.00   0.50    3.50    --   86.00  62.00-140.80  148
  7  \w    127.00 173.00   0.50    3.50    --  110.00  77.00-120.00   92
  8  \w    146.00 172.00   0.50    3.50    --  110.00  77.00 -60.00   52
  9  \w    133.00 164.00   0.50    3.50    --  110.00  77.00   0.00   62
 10  \w    135.00 167.00   0.50    3.50    --  110.00  57.00 -60.00   64
 11  \w    136.00 175.00   0.50    3.50    --  110.00  77.00  30.00   78
 12  \w    108.00 161.00   0.50    3.50    --   90.00  61.00 -54.32  106
 13  \w     93.00 126.00   0.50    1.07    --   74.00  73.00 -59.41   66
 14  \w     87.00 114.00   0.50    3.50    --  110.00  77.00-120.00   54
 15  \w     96.00 172.00   0.50    3.50    --  110.00  57.00 -90.00  152
 16  \w     99.00 126.00   0.50    1.07    --   78.00  76.00-160.72   54
 17  \w    100.00 143.00   0.50    3.50    --  110.00  38.00-180.00   86
 18  \w     86.00 168.00   0.50    3.50    --  110.00  77.00-150.00  164
 19  \w     87.00 114.00   0.50    3.50    --  110.00  77.00   0.00   54
 20  \w    102.00 148.00   0.50    3.50    --  110.00  48.00  53.09   92
 21  \w     95.00 124.00   0.50    1.07    --   58.00  81.00 142.15   58
 22  \w     86.00 175.00   0.50    3.50    --  110.00  77.00 120.00  178
 23  \w    140.00 178.00   0.50    3.50    --  110.00  57.00 150.00   76
 24  \w     97.00 163.00   0.50    3.50    --  110.00  48.00  15.54  132
 25  \w     94.00 120.00   0.50    3.50    --  110.00  57.00 -60.00   52
 26  \w     94.00 137.00   0.50    3.50    --  110.00  57.00-120.00   86
 27  \w     94.00 174.00   0.50    3.50    --  110.00  57.00-180.00  160
 28  \w     86.00 113.00   0.50    3.50    --  110.00  77.00 -60.00   54
 29  \w     86.00 174.00   0.50    3.50    --  110.00  77.00 -30.00  176
 30  \w     95.00 131.00   0.50    3.50    --  110.00  57.00 120.00   72
 31  \w     89.00 175.00   0.50    3.50    --  110.00  77.00  90.00  172
 32  \w     94.00 134.00   0.50    3.50    --  110.00  57.00 150.00   80
 33  \w     86.00 176.00   0.50    3.50    --  110.00  77.00  60.00  180
 34  \w     87.00 112.00   0.50    3.50    --  110.00  77.00  30.00   50
 35  \w     74.00  99.00   0.50    3.50    --   90.00  61.00 -54.32   50
 36  \w     60.00 104.00   0.50    1.07    --   78.00  65.00 -10.22   88
 37  \w     52.00  85.00   0.50    1.07    --   74.00  73.00 -59.41   66
 38  \w     29.00  56.00   0.50    1.07    --   54.00  80.00  54.16   54
 39  \w     37.00  63.00   0.50    1.07    --   58.00  75.00  68.13   52
 40  \w     51.00  82.00   0.50    1.07    --   74.00  76.00 105.10   62
 41  \w     66.00 153.00   0.50    3.50    --   82.00  59.00  96.36  174
 42  \w     52.00  87.00   0.50    1.07    --   74.00  76.00 153.77   70
 43  \w     34.00  59.00   0.50    1.07    --   58.00  81.00 142.15   50
 44  \w     26.00  51.00   0.50    1.07    --   48.87  77.00 150.00   50
 45  \w     48.00  74.00   0.50    1.07    --   74.00  82.00  56.69   52
 46  \w     55.00  86.00   0.50    1.07    --   78.00  75.00  51.31   62
 47  \w     29.00  81.00   0.50    1.07    --   54.00  81.00 -46.02  104
 48  \w     34.00  59.00   0.50    1.07    --   58.00  81.00  -2.97   50
 49  \w     36.00  62.00   0.50    1.07    --   62.00  82.00-105.19   52
 50  \w     55.00  81.00   0.50    1.07    --   78.00  76.00-160.72   52
 51  \w     -1.00  24.00   0.50    1.07    --   30.00  96.00-160.18   50
 52  \w    -59.00  32.00   0.50    1.07    --  -26.00  96.00-154.22  182
 53  \w    -36.00   1.00   0.50    3.50    --  -70.00  38.00 -90.00   74
 54  \w    -72.00 -46.00   0.50    3.50    --  -70.00 -77.00  30.00   52
 55  \w    -74.00 -47.00   0.50    3.50    --  -70.00 -74.00  86.63   54
 56  \w    -75.00 -48.00   0.50    3.50    --  -70.00 -77.00 150.00   54
 57  \w    -68.00 -43.00   0.50    3.50    --  -70.00 -83.00 132.07   50
 58  \w    -82.00 -26.00   0.50    1.07    --  -49.37 -77.00 120.00  112
 59  \w    -72.00 -46.00   0.50    3.50    --  -70.00 -77.00   0.00   52
 60  \w    -79.00 -46.00   0.50    3.50    --  -70.00 -77.00 -60.00   66
 61  \w    -73.00 -47.00   0.50    3.50    --  -70.00 -76.00-105.31   52
 62  \w    -79.00 -47.00   0.50    3.50    --  -70.00 -77.00-180.00   64
 63  \w   -100.00 -48.00   0.50    3.50    --  -70.00 -78.00-125.78  104
 64  \w    -72.00 -45.00   0.50    3.50    --  -70.00 -79.00 -17.38   54
 65  \w   -105.00 -49.00   0.50    1.07    --  -49.37 -57.00  30.00  112
 66  \w    -98.00 -36.00   0.50    1.07    --  -49.37 -19.00 150.00  124
 67  \w    -64.00  18.00   0.50    1.07    --  -49.37  57.00 150.00  164
 68  \w    -25.00   9.00   0.50    1.07    --   48.87 -19.00 -30.00   68
 69  \w     67.00  94.00   0.50    3.50    --  110.00 -99.00 -60.00   54
 70  \w     95.00 122.00   0.50    3.50    --  110.00 -77.00   0.00   54
 71  \w     75.00 102.00   0.50    3.50    --  110.00 -99.00  60.00   54
 72  \w     62.00 116.00   0.50    3.50    --  110.00-125.00  30.00  108
 73  \w     46.00  80.00   0.50    3.50    --  110.00 -77.00   0.00   68
 74  \w     44.00  72.00   0.50    3.50    --  110.00 -99.00  60.00   56
 75  \w     46.00 112.00   0.50    3.50    --  110.00-116.00 109.00  132
 76  \w     41.00  87.00   0.50    3.50    --  110.00 -99.00 150.00   92
 77  \w     42.00  96.00   0.50    3.50    --  110.00 -99.00-120.00  108
 78  \w     85.00 134.00   0.50    3.50    --  110.00 -77.00-180.00   98
 79  \w     40.00 110.00   0.50    3.50    --  110.00 -99.00-180.00  140
 80  \w     47.00  72.00   0.50    3.50    --  110.00 -77.00-180.00   50
 81  \w    -91.00 -27.00   0.50    3.50    --  -70.00 125.00 -30.00  128
 82  \w   -130.00-104.00   0.50    3.50    --  -70.00 -77.00 150.00   52
;
_diffrn_measurement_device 'four-circle diffractometer'
_diffrn_measurement_device_type 'XtaLAB Synergy, Dualflex, Pilatus 300K'
_diffrn_measurement_method '\w scans'
_diffrn_orient_matrix_type 'CrysAlisPro convention (1999,Acta A55,543-557)'
_diffrn_orient_matrix_UB_11 -0.0108359000
_diffrn_orient_matrix_UB_12 -0.0810366000
_diffrn_orient_matrix_UB_13 0.0834271000
_diffrn_orient_matrix_UB_21 0.0075793000
_diffrn_orient_matrix_UB_22 -0.0955921000
_diffrn_orient_matrix_UB_23 -0.0396316000
_diffrn_orient_matrix_UB_31 0.1241402000
_diffrn_orient_matrix_UB_32 -0.0343525000
_diffrn_orient_matrix_UB_33 0.0159869000
_diffrn_radiation_monochromator mirror
_diffrn_radiation_probe x-ray
_diffrn_radiation_type 'Cu K\a'
_diffrn_radiation_wavelength 1.54184
_diffrn_reflns_av_R_equivalents 0.0669
_diffrn_reflns_av_unetI/netI 0.0360
_diffrn_reflns_Laue_measured_fraction_full 0.998
_diffrn_reflns_Laue_measured_fraction_max 0.968
_diffrn_reflns_limit_h_max 16
_diffrn_reflns_limit_h_min -14
_diffrn_reflns_limit_k_max 16
_diffrn_reflns_limit_k_min -16
_diffrn_reflns_limit_l_max 21
_diffrn_reflns_limit_l_min -21
_diffrn_reflns_number 64455
_diffrn_reflns_point_group_measured_fraction_full 0.998
_diffrn_reflns_point_group_measured_fraction_max 0.968
_diffrn_reflns_theta_full 67.684
_diffrn_reflns_theta_max 79.901
_diffrn_reflns_theta_min 2.689
_diffrn_source 'micro-focus sealed X-ray tube'
_diffrn_source_type 'PhotonJet (Cu) X-ray Source'
_exptl_absorpt_coefficient_mu 1.927
_exptl_absorpt_correction_T_max 1.000
_exptl_absorpt_correction_T_min 0.696
_exptl_absorpt_correction_type gaussian
_exptl_absorpt_process_details
;
CrysAlisPro 1.171.40.42a (Rigaku Oxford Diffraction, 2019)
Numerical absorption correction based on gaussian integration over
			a multifaceted crystal model
Empirical absorption correction using spherical harmonics,
 implemented in SCALE3 ABSPACK scaling algorithm.
;
_exptl_crystal_colour 'clear yellow'
_exptl_crystal_colour_lustre clear
_exptl_crystal_colour_primary yellow
_exptl_crystal_density_diffrn 1.156
_exptl_crystal_description block
_exptl_crystal_F_000 992
_exptl_crystal_size_max 0.148
_exptl_crystal_size_mid 0.12
_exptl_crystal_size_min 0.096
_refine_diff_density_max 1.455
_refine_diff_density_min -0.858
_refine_diff_density_rms 0.099
_refine_ls_extinction_method none
_refine_ls_goodness_of_fit_ref 1.030
_refine_ls_hydrogen_treatment constr
_refine_ls_matrix_type full
_refine_ls_number_parameters 514
_refine_ls_number_reflns 10960
_refine_ls_number_restraints 0
_refine_ls_restrained_S_all 1.030
_refine_ls_R_factor_all 0.0728
_refine_ls_R_factor_gt 0.0655
_refine_ls_shift/su_max 0.001
_refine_ls_shift/su_mean 0.000
_refine_ls_structure_factor_coef Fsqd
_refine_ls_weighting_details 'w=1/[\s^2^(Fo^2^)+(0.1247P)^2^+1.7673P] where P=(Fo^2^+2Fc^2^)/3'
_refine_ls_weighting_scheme calc
_refine_ls_wR_factor_gt 0.1774
_refine_ls_wR_factor_ref 0.1854
_reflns_Friedel_coverage 0.000
_reflns_number_gt 9408
_reflns_number_total 10960
_reflns_threshold_expression 'I > 2\s(I)'
_cod_data_source_file cs0c00393_si_002.cif
_cod_data_source_block bm031019_1_1
_cod_depositor_comments 'Adding full bibliography for 4517528--4517534.cif.'
_cod_original_cell_volume 2596.59(8)
_cod_database_code 4517530
_shelx_shelxl_version_number 2018/3
_chemical_oxdiff_formula C52H96NiP4
_shelx_space_group_comment
;
The symmetry employed for this shelxl refinement is uniquely defined
by the following loop, which should always be used as a source of
symmetry information in preference to the above space-group names.
They are only intended as comments.
;
_reflns_odcompleteness_completeness 99.87
_reflns_odcompleteness_iscentric 1
_reflns_odcompleteness_theta 66.97
_olex2_refinement_description
;
1. Fixed Uiso
 At 1.2 times of:
  All C(H) groups, All C(H,H) groups
2.a Ternary CH refined with riding coordinates:
 C5(H5), C11(H11), C17(H17), C23(H23), C29(H29), C35(H35), C41(H41), C47(H47)
2.b Secondary CH2 refined with riding coordinates:
 C1(H1A,H1B), C2(H2A,H2B), C3(H3A,H3B), C4(H4A,H4B), C6(H6A,H6B), C7(H7A,H7B),
 C8(H8A,H8B), C9(H9A,H9B), C10(H10A,H10B), C12(H12A,H12B), C13(H13A,H13B),
 C14(H14A,H14B), C15(H15A,H15B), C16(H16A,H16B), C18(H18A,H18B), C19(H19A,H19B),
  C20(H20A,H20B), C21(H21A,H21B), C22(H22A,H22B), C24(H24A,H24B), C25(H25A,
 H25B), C26(H26A,H26B), C27(H27A,H27B), C28(H28A,H28B), C30(H30A,H30B),
 C31(H31A,H31B), C32(H32A,H32B), C33(H33A,H33B), C34(H34A,H34B), C36(H36A,H36B),
  C37(H37A,H37B), C38(H38A,H38B), C39(H39A,H39B), C40(H40A,H40B), C42(H42A,
 H42B), C43(H43A,H43B), C44(H44A,H44B), C45(H45A,H45B), C46(H46A,H46B),
 C48(H48A,H48B), C49(H49A,H49B), C50(H50A,H50B), C51(H51A,H51B), C52(H52A,H52B)
;
_olex2_date_sample_data_collection 2019-10-02
_olex2_date_sample_submission 2019-10-02
_olex2_submission_original_sample_id bm031019_1_1
_olex2_submission_special_instructions 'No special instructions were received'
_oxdiff_exptl_absorpt_empirical_details
;
Empirical correction (ABSPACK) includes:
- Absorption correction using spherical harmonics
- Frame scaling
- Detector area scaling
;
_oxdiff_exptl_absorpt_empirical_full_max 2.046
_oxdiff_exptl_absorpt_empirical_full_min 0.468

loop_
_space_group_symop_operation_xyz
'x, y, z'
'-x, -y, -z'

loop_
_atom_site_label
_atom_site_type_symbol
_atom_site_fract_x
_atom_site_fract_y
_atom_site_fract_z
_atom_site_U_iso_or_equiv
_atom_site_adp_type
_atom_site_occupancy
_atom_site_site_symmetry_order
_atom_site_calc_flag
_atom_site_refinement_flags_posn
_atom_site_refinement_flags_adp
_atom_site_refinement_flags_occupancy
_atom_site_disorder_assembly
_atom_site_disorder_group
Ni1 Ni 0.26620(3) 0.74810(3) 0.25007(2) 0.02584(13) Uani 1 1 d . . . . .
P1 P 0.17183(5) 0.64619(5) 0.33363(4) 0.02706(15) Uani 1 1 d . . . . .
P2 P 0.41684(5) 0.64464(5) 0.32424(4) 0.02708(15) Uani 1 1 d . . . . .
P3 P 0.27409(6) 0.76985(6) 0.11770(4) 0.03412(17) Uani 1 1 d . . . . .
P4 P 0.20226(5) 0.93223(5) 0.22522(4) 0.02923(16) Uani 1 1 d . . . . .
C1 C 0.2690(2) 0.5254(2) 0.40682(16) 0.0326(5) Uani 1 1 d . . . . .
H1A H 0.236647 0.507280 0.460019 0.039 Uiso 1 1 calc R U . . .
H1B H 0.281143 0.458374 0.386615 0.039 Uiso 1 1 calc R U . . .
C2 C 0.3780(2) 0.5508(2) 0.41868(16) 0.0332(5) Uani 1 1 d . . . . .
H2A H 0.434894 0.478938 0.435838 0.040 Uiso 1 1 calc R U . . .
H2B H 0.374142 0.587289 0.462769 0.040 Uiso 1 1 calc R U . . .
C3 C 0.2029(3) 0.9190(3) 0.06371(17) 0.0457(7) Uani 1 1 d . . . . .
H3A H 0.237798 0.943816 0.012412 0.055 Uiso 1 1 calc R U . . .
H3B H 0.126787 0.922761 0.049374 0.055 Uiso 1 1 calc R U . . .
C4 C 0.2042(3) 0.9986(2) 0.11337(16) 0.0400(6) Uani 1 1 d . . . . .
H4A H 0.140347 1.064007 0.095463 0.048 Uiso 1 1 calc R U . . .
H4B H 0.269912 1.027194 0.102877 0.048 Uiso 1 1 calc R U . . .
C5 C 0.0889(2) 0.7163(2) 0.40507(16) 0.0309(5) Uani 1 1 d . . . . .
H5 H 0.033744 0.782120 0.369587 0.037 Uiso 1 1 calc R U . . .
C6 C 0.1590(2) 0.7664(2) 0.44912(16) 0.0349(6) Uani 1 1 d . . . . .
H6A H 0.212219 0.704424 0.488117 0.042 Uiso 1 1 calc R U . . .
H6B H 0.199648 0.810385 0.408956 0.042 Uiso 1 1 calc R U . . .
C7 C 0.0905(3) 0.8429(3) 0.49490(18) 0.0422(6) Uani 1 1 d . . . . .
H7A H 0.041643 0.908722 0.455519 0.051 Uiso 1 1 calc R U . . .
H7B H 0.138520 0.871198 0.524457 0.051 Uiso 1 1 calc R U . . .
C8 C 0.0230(2) 0.7787(3) 0.55540(18) 0.0411(6) Uani 1 1 d . . . . .
H8A H 0.071884 0.718730 0.598745 0.049 Uiso 1 1 calc R U . . .
H8B H -0.024927 0.831072 0.581169 0.049 Uiso 1 1 calc R U . . .
C9 C -0.0455(2) 0.7260(3) 0.51265(17) 0.0390(6) Uani 1 1 d . . . . .
H9A H -0.099589 0.786663 0.473437 0.047 Uiso 1 1 calc R U . . .
H9B H -0.085133 0.681549 0.553404 0.047 Uiso 1 1 calc R U . . .
C10 C 0.0246(2) 0.6491(2) 0.46734(16) 0.0344(5) Uani 1 1 d . . . . .
H10A H -0.022273 0.618068 0.439008 0.041 Uiso 1 1 calc R U . . .
H10B H 0.075405 0.585145 0.506789 0.041 Uiso 1 1 calc R U . . .
C11 C 0.0786(2) 0.5627(2) 0.31251(16) 0.0310(5) Uani 1 1 d . . . . .
H11 H 0.064965 0.513715 0.366307 0.037 Uiso 1 1 calc R U . . .
C12 C -0.0323(2) 0.6371(2) 0.27247(17) 0.0345(5) Uani 1 1 d . . . . .
H12A H -0.066191 0.684507 0.307160 0.041 Uiso 1 1 calc R U . . .
H12B H -0.022170 0.687775 0.219113 0.041 Uiso 1 1 calc R U . . .
C13 C -0.1073(2) 0.5656(3) 0.26036(19) 0.0411(6) Uani 1 1 d . . . . .
H13A H -0.121184 0.518287 0.313974 0.049 Uiso 1 1 calc R U . . .
H13B H -0.177557 0.615608 0.233823 0.049 Uiso 1 1 calc R U . . .
C14 C -0.0573(2) 0.4902(3) 0.20810(19) 0.0421(6) Uani 1 1 d . . . . .
H14A H -0.049930 0.537526 0.152753 0.051 Uiso 1 1 calc R U . . .
H14B H -0.105617 0.441998 0.203396 0.051 Uiso 1 1 calc R U . . .
C15 C 0.0540(2) 0.4157(2) 0.24513(18) 0.0397(6) Uani 1 1 d . . . . .
H15A H 0.044922 0.360480 0.296661 0.048 Uiso 1 1 calc R U . . .
H15B H 0.087535 0.373099 0.207402 0.048 Uiso 1 1 calc R U . . .
C16 C 0.1294(2) 0.4841(2) 0.26202(17) 0.0347(5) Uani 1 1 d . . . . .
H16A H 0.148602 0.529649 0.209597 0.042 Uiso 1 1 calc R U . . .
H16B H 0.197053 0.431716 0.291341 0.042 Uiso 1 1 calc R U . . .
C17 C 0.5088(2) 0.5387(2) 0.28072(16) 0.0324(5) Uani 1 1 d . . . . .
H17 H 0.537745 0.583690 0.231749 0.039 Uiso 1 1 calc R U . . .
C18 C 0.4426(2) 0.4723(2) 0.24907(19) 0.0376(6) Uani 1 1 d . . . . .
H18A H 0.416907 0.421198 0.295659 0.045 Uiso 1 1 calc R U . . .
H18B H 0.378249 0.525367 0.215386 0.045 Uiso 1 1 calc R U . . .
C19 C 0.5103(3) 0.4032(3) 0.1983(2) 0.0473(7) Uani 1 1 d . . . . .
H19A H 0.466329 0.359781 0.179677 0.057 Uiso 1 1 calc R U . . .
H19B H 0.531679 0.454680 0.149562 0.057 Uiso 1 1 calc R U . . .
C20 C 0.6115(3) 0.3225(3) 0.2477(3) 0.0531(8) Uani 1 1 d . . . . .
H20A H 0.657111 0.283458 0.212247 0.064 Uiso 1 1 calc R U . . .
H20B H 0.590177 0.264619 0.292132 0.064 Uiso 1 1 calc R U . . .
C21 C 0.6769(2) 0.3848(3) 0.2838(2) 0.0492(8) Uani 1 1 d . . . . .
H21A H 0.707368 0.434410 0.239192 0.059 Uiso 1 1 calc R U . . .
H21B H 0.738219 0.329321 0.319474 0.059 Uiso 1 1 calc R U . . .
C22 C 0.6080(2) 0.4564(2) 0.3331(2) 0.0402(6) Uani 1 1 d . . . . .
H22A H 0.584038 0.406471 0.381318 0.048 Uiso 1 1 calc R U . . .
H22B H 0.652166 0.499132 0.352388 0.048 Uiso 1 1 calc R U . . .
C23 C 0.5232(2) 0.6863(2) 0.37567(16) 0.0321(5) Uani 1 1 d . . . . .
H23 H 0.567086 0.616065 0.415531 0.038 Uiso 1 1 calc R U . . .
C24 C 0.6020(2) 0.7354(2) 0.31684(17) 0.0366(6) Uani 1 1 d . . . . .
H24A H 0.635885 0.680660 0.287348 0.044 Uiso 1 1 calc R U . . .
H24B H 0.561395 0.805361 0.276246 0.044 Uiso 1 1 calc R U . . .
C25 C 0.6905(2) 0.7615(3) 0.3623(2) 0.0464(7) Uani 1 1 d . . . . .
H25A H 0.733737 0.690982 0.400899 0.056 Uiso 1 1 calc R U . . .
H25B H 0.739614 0.793618 0.323045 0.056 Uiso 1 1 calc R U . . .
C26 C 0.6403(3) 0.8452(3) 0.4088(2) 0.0488(7) Uani 1 1 d . . . . .
H26A H 0.698182 0.859016 0.439635 0.059 Uiso 1 1 calc R U . . .
H26B H 0.602024 0.917895 0.369776 0.059 Uiso 1 1 calc R U . . .
C27 C 0.5608(3) 0.7999(3) 0.46719(19) 0.0450(7) Uani 1 1 d . . . . .
H27A H 0.525389 0.857740 0.493645 0.054 Uiso 1 1 calc R U . . .
H27B H 0.601095 0.732525 0.510237 0.054 Uiso 1 1 calc R U . . .
C28 C 0.4739(2) 0.7681(2) 0.42416(16) 0.0356(6) Uani 1 1 d . . . . .
H28A H 0.428294 0.732852 0.465167 0.043 Uiso 1 1 calc R U . . .
H28B H 0.426649 0.837322 0.386887 0.043 Uiso 1 1 calc R U . . .
C29 C 0.2562(2) 1.0385(2) 0.25816(17) 0.0363(6) Uani 1 1 d . . . . .
H29 H 0.212750 1.114201 0.224751 0.044 Uiso 1 1 calc R U . . .
C30 C 0.3740(3) 1.0351(3) 0.24007(18) 0.0419(6) Uani 1 1 d . . . . .
H30A H 0.382935 1.041280 0.181748 0.050 Uiso 1 1 calc R U . . .
H30B H 0.421159 0.961961 0.272426 0.050 Uiso 1 1 calc R U . . .
C31 C 0.4084(3) 1.1312(3) 0.2605(2) 0.0485(7) Uani 1 1 d . . . . .
H31A H 0.486292 1.123842 0.251604 0.058 Uiso 1 1 calc R U . . .
H31B H 0.367116 1.204010 0.223388 0.058 Uiso 1 1 calc R U . . .
C32 C 0.3894(3) 1.1314(3) 0.3481(2) 0.0514(8) Uani 1 1 d . . . . .
H32A H 0.407142 1.198308 0.357290 0.062 Uiso 1 1 calc R U . . .
H32B H 0.438065 1.063219 0.385387 0.062 Uiso 1 1 calc R U . . .
C33 C 0.2722(3) 1.1333(3) 0.3670(2) 0.0481(7) Uani 1 1 d . . . . .
H33A H 0.224144 1.205829 0.334490 0.058 Uiso 1 1 calc R U . . .
H33B H 0.263678 1.127639 0.425244 0.058 Uiso 1 1 calc R U . . .
C34 C 0.2383(2) 1.0353(2) 0.34746(17) 0.0367(6) Uani 1 1 d . . . . .
H34A H 0.160898 1.040923 0.357471 0.044 Uiso 1 1 calc R U . . .
H34B H 0.281440 0.962677 0.383715 0.044 Uiso 1 1 calc R U . . .
C35 C 0.0551(2) 0.9820(2) 0.24240(17) 0.0356(6) Uani 1 1 d . . . . .
H35 H 0.047666 0.948204 0.301610 0.043 Uiso 1 1 calc R U . . .
C36 C 0.0036(2) 1.1086(2) 0.2242(2) 0.0440(7) Uani 1 1 d . . . . .
H36A H 0.006821 1.146060 0.165588 0.053 Uiso 1 1 calc R U . . .
H36B H 0.045044 1.141158 0.255518 0.053 Uiso 1 1 calc R U . . .
C37 C -0.1152(3) 1.1312(3) 0.2467(3) 0.0553(9) Uani 1 1 d . . . . .
H37A H -0.117535 1.100922 0.306268 0.066 Uiso 1 1 calc R U . . .
H37B H -0.147409 1.213597 0.231445 0.066 Uiso 1 1 calc R U . . .
C38 C -0.1819(3) 1.0776(3) 0.2043(3) 0.0600(9) Uani 1 1 d . . . . .
H38A H -0.188063 1.115096 0.144990 0.072 Uiso 1 1 calc R U . . .
H38B H -0.255795 1.088644 0.223956 0.072 Uiso 1 1 calc R U . . .
C39 C -0.1300(3) 0.9515(3) 0.2206(2) 0.0508(8) Uani 1 1 d . . . . .
H39A H -0.131850 0.912450 0.279063 0.061 Uiso 1 1 calc R U . . .
H39B H -0.171765 0.919653 0.188954 0.061 Uiso 1 1 calc R U . . .
C40 C -0.0129(2) 0.9317(2) 0.1967(2) 0.0420(6) Uani 1 1 d . . . . .
H40A H -0.011837 0.966229 0.137460 0.050 Uiso 1 1 calc R U . . .
H40B H 0.019584 0.849645 0.208768 0.050 Uiso 1 1 calc R U . . .
C41 C 0.4130(3) 0.7555(2) 0.07764(17) 0.0392(6) Uani 1 1 d . . . . .
H41 H 0.452219 0.674301 0.100524 0.047 Uiso 1 1 calc R U . . .
C42 C 0.4764(3) 0.8214(3) 0.11107(18) 0.0453(7) Uani 1 1 d . . . . .
H42A H 0.469647 0.805139 0.170523 0.054 Uiso 1 1 calc R U . . .
H42B H 0.445186 0.903184 0.085916 0.054 Uiso 1 1 calc R U . . .
C43 C 0.5964(3) 0.7910(4) 0.0941(2) 0.0577(9) Uani 1 1 d . . . . .
H43A H 0.629219 0.710404 0.122297 0.069 Uiso 1 1 calc R U . . .
H43B H 0.635076 0.836695 0.115221 0.069 Uiso 1 1 calc R U . . .
C44 C 0.6081(3) 0.8134(3) 0.0022(2) 0.0620(10) Uani 1 1 d . . . . .
H44A H 0.584009 0.895507 -0.024839 0.074 Uiso 1 1 calc R U . . .
H44B H 0.685346 0.787466 -0.007778 0.074 Uiso 1 1 calc R U . . .
C45 C 0.5426(4) 0.7539(3) -0.0339(2) 0.0635(10) Uani 1 1 d . . . . .
H45A H 0.573043 0.671396 -0.012186 0.076 Uiso 1 1 calc R U . . .
H45B H 0.547807 0.774876 -0.093660 0.076 Uiso 1 1 calc R U . . .
C46 C 0.4225(3) 0.7835(3) -0.01506(19) 0.0537(8) Uani 1 1 d . . . . .
H46A H 0.382699 0.740075 -0.037720 0.064 Uiso 1 1 calc R U . . .
H46B H 0.389700 0.864827 -0.040874 0.064 Uiso 1 1 calc R U . . .
C47 C 0.2149(3) 0.7064(3) 0.04801(19) 0.0479(7) Uani 1 1 d . . . . .
H47 H 0.222068 0.751957 -0.008692 0.058 Uiso 1 1 calc R U . . .
C48 C 0.2760(3) 0.5850(3) 0.0549(2) 0.0548(8) Uani 1 1 d . . . . .
H48A H 0.270935 0.536135 0.110165 0.066 Uiso 1 1 calc R U . . .
H48B H 0.353552 0.581312 0.046423 0.066 Uiso 1 1 calc R U . . .
C49 C 0.2289(4) 0.5411(4) -0.0087(3) 0.0737(12) Uani 1 1 d . . . . .
H49A H 0.237154 0.587552 -0.064190 0.088 Uiso 1 1 calc R U . . .
H49B H 0.269415 0.462267 -0.002957 0.088 Uiso 1 1 calc R U . . .
C50 C 0.1111(4) 0.5463(4) 0.0029(3) 0.0718(12) Uani 1 1 d . . . . .
H50A H 0.081387 0.519529 -0.038869 0.086 Uiso 1 1 calc R U . . .
H50B H 0.103315 0.496077 0.057082 0.086 Uiso 1 1 calc R U . . .
C51 C 0.0486(4) 0.6643(4) -0.0037(2) 0.0704(12) Uani 1 1 d . . . . .
H51A H -0.027900 0.664864 0.006763 0.085 Uiso 1 1 calc R U . . .
H51B H 0.050181 0.712341 -0.059942 0.085 Uiso 1 1 calc R U . . .
C52 C 0.0940(3) 0.7147(3) 0.0564(2) 0.0537(8) Uani 1 1 d . . . . .
H52A H 0.054321 0.794875 0.045885 0.064 Uiso 1 1 calc R U . . .
H52B H 0.082428 0.673959 0.112719 0.064 Uiso 1 1 calc R U . . .

loop_
_atom_site_aniso_label
_atom_site_aniso_U_11
_atom_site_aniso_U_22
_atom_site_aniso_U_33
_atom_site_aniso_U_23
_atom_site_aniso_U_13
_atom_site_aniso_U_12
Ni1 0.0217(2) 0.0283(2) 0.0264(2) -0.00756(16) 0.00488(15) -0.00480(16)
P1 0.0200(3) 0.0294(3) 0.0308(3) -0.0076(2) 0.0054(2) -0.0058(2)
P2 0.0199(3) 0.0304(3) 0.0303(3) -0.0081(2) 0.0046(2) -0.0059(2)
P3 0.0368(4) 0.0365(3) 0.0283(3) -0.0108(3) 0.0039(3) -0.0062(3)
P4 0.0272(3) 0.0285(3) 0.0307(3) -0.0080(2) 0.0059(2) -0.0057(2)
C1 0.0263(13) 0.0321(12) 0.0348(12) -0.0024(10) 0.0051(10) -0.0073(10)
C2 0.0254(13) 0.0372(13) 0.0340(12) -0.0045(10) 0.0013(10) -0.0088(10)
C3 0.0547(19) 0.0442(16) 0.0318(13) -0.0063(12) 0.0018(12) -0.0061(14)
C4 0.0484(17) 0.0347(13) 0.0324(13) -0.0041(10) 0.0057(11) -0.0087(12)
C5 0.0227(12) 0.0333(12) 0.0358(12) -0.0092(10) 0.0064(10) -0.0063(10)
C6 0.0308(14) 0.0424(14) 0.0362(13) -0.0149(11) 0.0101(10) -0.0139(11)
C7 0.0397(16) 0.0524(17) 0.0431(15) -0.0214(13) 0.0152(12) -0.0192(13)
C8 0.0377(15) 0.0506(16) 0.0397(14) -0.0188(12) 0.0164(12) -0.0136(13)
C9 0.0303(14) 0.0477(15) 0.0408(14) -0.0143(12) 0.0142(11) -0.0115(12)
C10 0.0282(13) 0.0409(14) 0.0360(13) -0.0111(11) 0.0109(10) -0.0123(11)
C11 0.0233(12) 0.0346(12) 0.0351(12) -0.0095(10) 0.0062(9) -0.0078(10)
C12 0.0231(12) 0.0407(14) 0.0409(14) -0.0142(11) 0.0042(10) -0.0072(10)
C13 0.0251(13) 0.0516(16) 0.0507(16) -0.0201(13) 0.0054(11) -0.0112(12)
C14 0.0353(15) 0.0530(17) 0.0467(15) -0.0221(13) 0.0055(12) -0.0179(13)
C15 0.0383(15) 0.0431(15) 0.0442(15) -0.0182(12) 0.0115(12) -0.0161(12)
C16 0.0269(13) 0.0364(13) 0.0416(14) -0.0129(11) 0.0064(10) -0.0079(10)
C17 0.0230(12) 0.0325(12) 0.0422(13) -0.0131(10) 0.0077(10) -0.0058(10)
C18 0.0236(13) 0.0342(13) 0.0578(17) -0.0194(12) 0.0054(11) -0.0053(10)
C19 0.0332(15) 0.0437(16) 0.074(2) -0.0336(15) 0.0076(14) -0.0075(12)
C20 0.0327(16) 0.0435(16) 0.090(3) -0.0359(17) 0.0082(16) -0.0033(13)
C21 0.0246(14) 0.0449(16) 0.081(2) -0.0288(16) 0.0042(14) -0.0018(12)
C22 0.0249(13) 0.0375(14) 0.0571(17) -0.0171(12) 0.0029(12) -0.0017(11)
C23 0.0236(12) 0.0346(12) 0.0374(13) -0.0111(10) 0.0007(10) -0.0055(10)
C24 0.0287(13) 0.0416(14) 0.0443(14) -0.0169(12) 0.0075(11) -0.0127(11)
C25 0.0303(15) 0.0515(17) 0.0639(19) -0.0226(15) 0.0036(13) -0.0154(13)
C26 0.0376(16) 0.0525(17) 0.065(2) -0.0262(15) -0.0027(14) -0.0164(14)
C27 0.0421(17) 0.0490(16) 0.0457(16) -0.0210(13) -0.0058(13) -0.0064(13)
C28 0.0332(14) 0.0380(13) 0.0362(13) -0.0128(11) 0.0024(11) -0.0076(11)
C29 0.0393(15) 0.0352(13) 0.0390(13) -0.0156(11) 0.0124(11) -0.0127(11)
C30 0.0426(16) 0.0443(15) 0.0427(15) -0.0139(12) 0.0111(12) -0.0164(13)
C31 0.0501(19) 0.0531(18) 0.0484(17) -0.0166(14) 0.0118(14) -0.0225(15)
C32 0.057(2) 0.0566(19) 0.0488(17) -0.0218(15) 0.0071(15) -0.0227(16)
C33 0.0538(19) 0.0501(17) 0.0462(16) -0.0229(14) 0.0108(14) -0.0138(14)
C34 0.0346(14) 0.0383(14) 0.0399(14) -0.0159(11) 0.0119(11) -0.0091(11)
C35 0.0280(13) 0.0328(13) 0.0424(14) -0.0096(11) 0.0060(11) -0.0026(10)
C36 0.0318(15) 0.0343(14) 0.0623(19) -0.0128(13) 0.0048(13) -0.0030(11)
C37 0.0312(16) 0.0412(16) 0.092(3) -0.0246(17) 0.0082(16) 0.0002(13)
C38 0.0294(16) 0.0454(17) 0.099(3) -0.0220(18) -0.0001(17) 0.0029(13)
C39 0.0297(15) 0.0415(16) 0.081(2) -0.0195(15) -0.0002(15) -0.0058(12)
C40 0.0284(14) 0.0366(14) 0.0571(17) -0.0122(13) -0.0013(12) -0.0027(11)
C41 0.0445(16) 0.0384(14) 0.0351(13) -0.0117(11) 0.0116(11) -0.0103(12)
C42 0.0500(18) 0.0549(18) 0.0368(14) -0.0153(13) 0.0196(13) -0.0222(14)
C43 0.048(2) 0.075(2) 0.058(2) -0.0203(17) 0.0231(16) -0.0298(18)
C44 0.065(2) 0.065(2) 0.059(2) -0.0163(17) 0.0377(18) -0.0250(18)
C45 0.082(3) 0.067(2) 0.0515(19) -0.0256(17) 0.0414(19) -0.028(2)
C46 0.067(2) 0.064(2) 0.0378(15) -0.0220(14) 0.0229(15) -0.0236(17)
C47 0.0519(19) 0.0580(18) 0.0385(15) -0.0190(13) 0.0014(13) -0.0164(15)
C48 0.054(2) 0.067(2) 0.061(2) -0.0394(17) 0.0102(16) -0.0230(17)
C49 0.089(3) 0.093(3) 0.065(2) -0.045(2) 0.022(2) -0.044(3)
C50 0.090(3) 0.085(3) 0.061(2) -0.033(2) 0.004(2) -0.046(3)
C51 0.074(3) 0.083(3) 0.053(2) 0.0019(19) -0.0198(19) -0.040(2)
C52 0.054(2) 0.0554(19) 0.0484(17) -0.0088(15) -0.0047(15) -0.0143(16)

loop_
_atom_type_symbol
_atom_type_description
_atom_type_scat_dispersion_real
_atom_type_scat_dispersion_imag
_atom_type_scat_source
C C 0.0181 0.0091 'International Tables Vol C Tables 4.2.6.8 and 6.1.1.4'
H H 0.0000 0.0000 'International Tables Vol C Tables 4.2.6.8 and 6.1.1.4'
Ni Ni -3.0029 0.5091 'International Tables Vol C Tables 4.2.6.8 and 6.1.1.4'
P P 0.2955 0.4335 'International Tables Vol C Tables 4.2.6.8 and 6.1.1.4'

loop_
_exptl_crystal_face_index_h
_exptl_crystal_face_index_k
_exptl_crystal_face_index_l
_exptl_crystal_face_perp_dist
-1 6 9 0.0382
-7 -2 -5 0.0674
6 -3 -5 0.0680
-1 -8 -1 0.0679
1 -5 -10 0.0488
-5 -2 8 0.0709
-5 -7 -1 0.0809
-4 -1 -9 0.0654
-7 -1 -4 0.0649
6 7 1 0.0497
5 0 7 0.0678
1 1 -10 0.0534
5 1 -9 0.0592
-4 2 10 0.0658
0 7 7 0.0328
-5 6 1 0.0452
0 8 3 0.0391
4 8 3 0.0410
-8 -3 1 0.0869
-5 4 -3 0.0492
-1 6 -4 0.0523
2 2 11 0.0587
5 6 -3 0.0552
8 4 -1 0.0596
-3 4 -6 0.0549
0 5 -7 0.0564
3 6 9 0.0510
-1 -5 7 0.0512
-8 1 1 0.0699
5 -4 4 0.0720
8 1 2 0.0688
0 -6 -9 0.0570
-2 -5 -10 0.0496

loop_
_geom_angle_atom_site_label_1
_geom_angle_atom_site_label_2
_geom_angle_atom_site_label_3
_geom_angle
_geom_angle_site_symmetry_1
_geom_angle_site_symmetry_3
_geom_angle_publ_flag
P1 Ni1 P2 89.79(3) . . ?
P1 Ni1 P3 126.15(3) . . ?
P2 Ni1 P3 114.75(3) . . ?
P4 Ni1 P1 114.45(3) . . ?
P4 Ni1 P2 125.75(3) . . ?
P4 Ni1 P3 89.82(3) . . ?
C1 P1 Ni1 108.28(8) . . ?
C1 P1 C5 101.37(12) . . ?
C1 P1 C11 96.43(12) . . ?
C5 P1 Ni1 116.02(8) . . ?
C11 P1 Ni1 130.28(8) . . ?
C11 P1 C5 99.65(11) . . ?
C2 P2 Ni1 107.95(9) . . ?
C2 P2 C17 101.49(12) . . ?
C2 P2 C23 96.29(12) . . ?
C17 P2 Ni1 116.61(9) . . ?
C23 P2 Ni1 130.86(9) . . ?
C23 P2 C17 98.66(12) . . ?
C3 P3 Ni1 107.60(10) . . ?
C3 P3 C41 102.84(14) . . ?
C3 P3 C47 95.59(15) . . ?
C41 P3 Ni1 116.21(10) . . ?
C47 P3 Ni1 132.07(11) . . ?
C47 P3 C41 97.76(14) . . ?
C4 P4 Ni1 107.96(9) . . ?
C4 P4 C29 96.14(13) . . ?
C4 P4 C35 101.61(14) . . ?
C29 P4 Ni1 130.98(10) . . ?
C35 P4 Ni1 115.93(9) . . ?
C35 P4 C29 99.31(12) . . ?
P1 C1 H1A 109.1 . . ?
P1 C1 H1B 109.1 . . ?
H1A C1 H1B 107.8 . . ?
C2 C1 P1 112.48(17) . . ?
C2 C1 H1A 109.1 . . ?
C2 C1 H1B 109.1 . . ?
P2 C2 H2A 109.1 . . ?
P2 C2 H2B 109.1 . . ?
C1 C2 P2 112.62(17) . . ?
C1 C2 H2A 109.1 . . ?
C1 C2 H2B 109.1 . . ?
H2A C2 H2B 107.8 . . ?
P3 C3 H3A 109.0 . . ?
P3 C3 H3B 109.0 . . ?
H3A C3 H3B 107.8 . . ?
C4 C3 P3 113.1(2) . . ?
C4 C3 H3A 109.0 . . ?
C4 C3 H3B 109.0 . . ?
P4 C4 H4A 108.9 . . ?
P4 C4 H4B 108.9 . . ?
C3 C4 P4 113.30(19) . . ?
C3 C4 H4A 108.9 . . ?
C3 C4 H4B 108.9 . . ?
H4A C4 H4B 107.7 . . ?
P1 C5 H5 105.8 . . ?
C6 C5 P1 110.24(17) . . ?
C6 C5 H5 105.8 . . ?
C6 C5 C10 109.3(2) . . ?
C10 C5 P1 119.04(18) . . ?
C10 C5 H5 105.8 . . ?
C5 C6 H6A 109.3 . . ?
C5 C6 H6B 109.3 . . ?
H6A C6 H6B 107.9 . . ?
C7 C6 C5 111.7(2) . . ?
C7 C6 H6A 109.3 . . ?
C7 C6 H6B 109.3 . . ?
C6 C7 H7A 109.5 . . ?
C6 C7 H7B 109.5 . . ?
C6 C7 C8 110.7(2) . . ?
H7A C7 H7B 108.1 . . ?
C8 C7 H7A 109.5 . . ?
C8 C7 H7B 109.5 . . ?
C7 C8 H8A 109.5 . . ?
C7 C8 H8B 109.5 . . ?
H8A C8 H8B 108.1 . . ?
C9 C8 C7 110.8(2) . . ?
C9 C8 H8A 109.5 . . ?
C9 C8 H8B 109.5 . . ?
C8 C9 H9A 109.3 . . ?
C8 C9 H9B 109.3 . . ?
C8 C9 C10 111.6(2) . . ?
H9A C9 H9B 108.0 . . ?
C10 C9 H9A 109.3 . . ?
C10 C9 H9B 109.3 . . ?
C5 C10 H10A 109.7 . . ?
C5 C10 H10B 109.7 . . ?
C9 C10 C5 110.0(2) . . ?
C9 C10 H10A 109.7 . . ?
C9 C10 H10B 109.7 . . ?
H10A C10 H10B 108.2 . . ?
P1 C11 H11 106.9 . . ?
C12 C11 P1 113.05(18) . . ?
C12 C11 H11 106.9 . . ?
C16 C11 P1 112.64(17) . . ?
C16 C11 H11 106.9 . . ?
C16 C11 C12 110.1(2) . . ?
C11 C12 H12A 109.4 . . ?
C11 C12 H12B 109.4 . . ?
H12A C12 H12B 108.0 . . ?
C13 C12 C11 111.2(2) . . ?
C13 C12 H12A 109.4 . . ?
C13 C12 H12B 109.4 . . ?
C12 C13 H13A 109.4 . . ?
C12 C13 H13B 109.4 . . ?
H13A C13 H13B 108.0 . . ?
C14 C13 C12 111.0(2) . . ?
C14 C13 H13A 109.4 . . ?
C14 C13 H13B 109.4 . . ?
C13 C14 H14A 109.5 . . ?
C13 C14 H14B 109.5 . . ?
C13 C14 C15 110.9(2) . . ?
H14A C14 H14B 108.0 . . ?
C15 C14 H14A 109.5 . . ?
C15 C14 H14B 109.5 . . ?
C14 C15 H15A 109.1 . . ?
C14 C15 H15B 109.1 . . ?
H15A C15 H15B 107.9 . . ?
C16 C15 C14 112.3(2) . . ?
C16 C15 H15A 109.1 . . ?
C16 C15 H15B 109.1 . . ?
C11 C16 H16A 109.0 . . ?
C11 C16 H16B 109.0 . . ?
C15 C16 C11 112.8(2) . . ?
C15 C16 H16A 109.0 . . ?
C15 C16 H16B 109.0 . . ?
H16A C16 H16B 107.8 . . ?
P2 C17 H17 105.9 . . ?
C18 C17 P2 109.94(17) . . ?
C18 C17 H17 105.9 . . ?
C22 C17 P2 118.87(19) . . ?
C22 C17 H17 105.9 . . ?
C22 C17 C18 109.3(2) . . ?
C17 C18 H18A 109.4 . . ?
C17 C18 H18B 109.4 . . ?
H18A C18 H18B 108.0 . . ?
C19 C18 C17 111.0(2) . . ?
C19 C18 H18A 109.4 . . ?
C19 C18 H18B 109.4 . . ?
C18 C19 H19A 109.5 . . ?
C18 C19 H19B 109.5 . . ?
H19A C19 H19B 108.1 . . ?
C20 C19 C18 110.9(3) . . ?
C20 C19 H19A 109.5 . . ?
C20 C19 H19B 109.5 . . ?
C19 C20 H20A 109.4 . . ?
C19 C20 H20B 109.4 . . ?
C19 C20 C21 111.3(3) . . ?
H20A C20 H20B 108.0 . . ?
C21 C20 H20A 109.4 . . ?
C21 C20 H20B 109.4 . . ?
C20 C21 H21A 109.2 . . ?
C20 C21 H21B 109.2 . . ?
C20 C21 C22 112.2(3) . . ?
H21A C21 H21B 107.9 . . ?
C22 C21 H21A 109.2 . . ?
C22 C21 H21B 109.2 . . ?
C17 C22 C21 110.4(3) . . ?
C17 C22 H22A 109.6 . . ?
C17 C22 H22B 109.6 . . ?
C21 C22 H22A 109.6 . . ?
C21 C22 H22B 109.6 . . ?
H22A C22 H22B 108.1 . . ?
P2 C23 H23 107.0 . . ?
C24 C23 P2 113.37(18) . . ?
C24 C23 H23 107.0 . . ?
C28 C23 P2 112.28(18) . . ?
C28 C23 H23 107.0 . . ?
C28 C23 C24 109.9(2) . . ?
C23 C24 H24A 109.4 . . ?
C23 C24 H24B 109.4 . . ?
H24A C24 H24B 108.0 . . ?
C25 C24 C23 111.2(2) . . ?
C25 C24 H24A 109.4 . . ?
C25 C24 H24B 109.4 . . ?
C24 C25 H25A 109.6 . . ?
C24 C25 H25B 109.6 . . ?
H25A C25 H25B 108.1 . . ?
C26 C25 C24 110.4(3) . . ?
C26 C25 H25A 109.6 . . ?
C26 C25 H25B 109.6 . . ?
C25 C26 H26A 109.5 . . ?
C25 C26 H26B 109.5 . . ?
H26A C26 H26B 108.1 . . ?
C27 C26 C25 110.6(3) . . ?
C27 C26 H26A 109.5 . . ?
C27 C26 H26B 109.5 . . ?
C26 C27 H27A 109.2 . . ?
C26 C27 H27B 109.2 . . ?
C26 C27 C28 112.2(2) . . ?
H27A C27 H27B 107.9 . . ?
C28 C27 H27A 109.2 . . ?
C28 C27 H27B 109.2 . . ?
C23 C28 C27 112.0(2) . . ?
C23 C28 H28A 109.2 . . ?
C23 C28 H28B 109.2 . . ?
C27 C28 H28A 109.2 . . ?
C27 C28 H28B 109.2 . . ?
H28A C28 H28B 107.9 . . ?
P4 C29 H29 105.9 . . ?
C30 C29 P4 114.09(19) . . ?
C30 C29 H29 105.9 . . ?
C30 C29 C34 110.7(2) . . ?
C34 C29 P4 113.62(18) . . ?
C34 C29 H29 105.9 . . ?
C29 C30 H30A 109.4 . . ?
C29 C30 H30B 109.4 . . ?
C29 C30 C31 111.0(3) . . ?
H30A C30 H30B 108.0 . . ?
C31 C30 H30A 109.4 . . ?
C31 C30 H30B 109.4 . . ?
C30 C31 H31A 109.2 . . ?
C30 C31 H31B 109.2 . . ?
H31A C31 H31B 107.9 . . ?
C32 C31 C30 112.2(3) . . ?
C32 C31 H31A 109.2 . . ?
C32 C31 H31B 109.2 . . ?
C31 C32 H32A 109.4 . . ?
C31 C32 H32B 109.4 . . ?
C31 C32 C33 111.3(3) . . ?
H32A C32 H32B 108.0 . . ?
C33 C32 H32A 109.4 . . ?
C33 C32 H32B 109.4 . . ?
C32 C33 H33A 109.4 . . ?
C32 C33 H33B 109.4 . . ?
C32 C33 C34 111.2(3) . . ?
H33A C33 H33B 108.0 . . ?
C34 C33 H33A 109.4 . . ?
C34 C33 H33B 109.4 . . ?
C29 C34 H34A 109.5 . . ?
C29 C34 H34B 109.5 . . ?
C33 C34 C29 110.5(2) . . ?
C33 C34 H34A 109.5 . . ?
C33 C34 H34B 109.5 . . ?
H34A C34 H34B 108.1 . . ?
P4 C35 H35 106.1 . . ?
C36 C35 P4 119.3(2) . . ?
C36 C35 H35 106.1 . . ?
C36 C35 C40 108.9(2) . . ?
C40 C35 P4 109.60(19) . . ?
C40 C35 H35 106.1 . . ?
C35 C36 H36A 109.4 . . ?
C35 C36 H36B 109.4 . . ?
C35 C36 C37 111.1(3) . . ?
H36A C36 H36B 108.0 . . ?
C37 C36 H36A 109.4 . . ?
C37 C36 H36B 109.4 . . ?
C36 C37 H37A 109.2 . . ?
C36 C37 H37B 109.2 . . ?
H37A C37 H37B 107.9 . . ?
C38 C37 C36 112.1(3) . . ?
C38 C37 H37A 109.2 . . ?
C38 C37 H37B 109.2 . . ?
C37 C38 H38A 109.4 . . ?
C37 C38 H38B 109.4 . . ?
C37 C38 C39 111.0(3) . . ?
H38A C38 H38B 108.0 . . ?
C39 C38 H38A 109.4 . . ?
C39 C38 H38B 109.4 . . ?
C38 C39 H39A 109.5 . . ?
C38 C39 H39B 109.5 . . ?
H39A C39 H39B 108.1 . . ?
C40 C39 C38 110.5(3) . . ?
C40 C39 H39A 109.5 . . ?
C40 C39 H39B 109.5 . . ?
C35 C40 H40A 109.2 . . ?
C35 C40 H40B 109.2 . . ?
C39 C40 C35 111.9(3) . . ?
C39 C40 H40A 109.2 . . ?
C39 C40 H40B 109.2 . . ?
H40A C40 H40B 107.9 . . ?
P3 C41 H41 105.9 . . ?
C42 C41 P3 111.00(19) . . ?
C42 C41 H41 105.9 . . ?
C42 C41 C46 108.6(2) . . ?
C46 C41 P3 118.6(2) . . ?
C46 C41 H41 105.9 . . ?
C41 C42 H42A 109.3 . . ?
C41 C42 H42B 109.3 . . ?
C41 C42 C43 111.6(3) . . ?
H42A C42 H42B 108.0 . . ?
C43 C42 H42A 109.3 . . ?
C43 C42 H42B 109.3 . . ?
C42 C43 H43A 109.7 . . ?
C42 C43 H43B 109.7 . . ?
C42 C43 C44 110.0(3) . . ?
H43A C43 H43B 108.2 . . ?
C44 C43 H43A 109.7 . . ?
C44 C43 H43B 109.7 . . ?
C43 C44 H44A 109.3 . . ?
C43 C44 H44B 109.3 . . ?
H44A C44 H44B 108.0 . . ?
C45 C44 C43 111.6(3) . . ?
C45 C44 H44A 109.3 . . ?
C45 C44 H44B 109.3 . . ?
C44 C45 H45A 109.2 . . ?
C44 C45 H45B 109.2 . . ?
C44 C45 C46 112.1(3) . . ?
H45A C45 H45B 107.9 . . ?
C46 C45 H45A 109.2 . . ?
C46 C45 H45B 109.2 . . ?
C41 C46 H46A 109.7 . . ?
C41 C46 H46B 109.7 . . ?
C45 C46 C41 109.9(3) . . ?
C45 C46 H46A 109.7 . . ?
C45 C46 H46B 109.7 . . ?
H46A C46 H46B 108.2 . . ?
P3 C47 H47 106.4 . . ?
C48 C47 P3 113.7(2) . . ?
C48 C47 H47 106.4 . . ?
C48 C47 C52 110.2(3) . . ?
C52 C47 P3 113.3(2) . . ?
C52 C47 H47 106.4 . . ?
C47 C48 H48A 109.4 . . ?
C47 C48 H48B 109.4 . . ?
C47 C48 C49 111.0(3) . . ?
H48A C48 H48B 108.0 . . ?
C49 C48 H48A 109.4 . . ?
C49 C48 H48B 109.4 . . ?
C48 C49 H49A 109.6 . . ?
C48 C49 H49B 109.6 . . ?
H49A C49 H49B 108.1 . . ?
C50 C49 C48 110.3(3) . . ?
C50 C49 H49A 109.6 . . ?
C50 C49 H49B 109.6 . . ?
C49 C50 H50A 109.5 . . ?
C49 C50 H50B 109.5 . . ?
H50A C50 H50B 108.1 . . ?
C51 C50 C49 110.6(4) . . ?
C51 C50 H50A 109.5 . . ?
C51 C50 H50B 109.5 . . ?
C50 C51 H51A 109.0 . . ?
C50 C51 H51B 109.0 . . ?
C50 C51 C52 112.7(3) . . ?
H51A C51 H51B 107.8 . . ?
C52 C51 H51A 109.0 . . ?
C52 C51 H51B 109.0 . . ?
C47 C52 C51 111.3(3) . . ?
C47 C52 H52A 109.4 . . ?
C47 C52 H52B 109.4 . . ?
C51 C52 H52A 109.4 . . ?
C51 C52 H52B 109.4 . . ?
H52A C52 H52B 108.0 . . ?

loop_
_geom_bond_atom_site_label_1
_geom_bond_atom_site_label_2
_geom_bond_distance
_geom_bond_site_symmetry_2
_geom_bond_publ_flag
Ni1 P1 2.2120(7) . ?
Ni1 P2 2.2140(7) . ?
Ni1 P3 2.2149(7) . ?
Ni1 P4 2.2086(7) . ?
P1 C1 1.867(3) . ?
P1 C5 1.887(3) . ?
P1 C11 1.879(3) . ?
P2 C2 1.869(3) . ?
P2 C17 1.883(3) . ?
P2 C23 1.882(3) . ?
P3 C3 1.866(3) . ?
P3 C41 1.882(3) . ?
P3 C47 1.876(3) . ?
P4 C4 1.870(3) . ?
P4 C29 1.880(3) . ?
P4 C35 1.878(3) . ?
C1 H1A 0.9900 . ?
C1 H1B 0.9900 . ?
C1 C2 1.531(4) . ?
C2 H2A 0.9900 . ?
C2 H2B 0.9900 . ?
C3 H3A 0.9900 . ?
C3 H3B 0.9900 . ?
C3 C4 1.503(4) . ?
C4 H4A 0.9900 . ?
C4 H4B 0.9900 . ?
C5 H5 1.0000 . ?
C5 C6 1.531(4) . ?
C5 C10 1.539(3) . ?
C6 H6A 0.9900 . ?
C6 H6B 0.9900 . ?
C6 C7 1.531(4) . ?
C7 H7A 0.9900 . ?
C7 H7B 0.9900 . ?
C7 C8 1.531(4) . ?
C8 H8A 0.9900 . ?
C8 H8B 0.9900 . ?
C8 C9 1.527(4) . ?
C9 H9A 0.9900 . ?
C9 H9B 0.9900 . ?
C9 C10 1.537(4) . ?
C10 H10A 0.9900 . ?
C10 H10B 0.9900 . ?
C11 H11 1.0000 . ?
C11 C12 1.537(4) . ?
C11 C16 1.531(4) . ?
C12 H12A 0.9900 . ?
C12 H12B 0.9900 . ?
C12 C13 1.527(4) . ?
C13 H13A 0.9900 . ?
C13 H13B 0.9900 . ?
C13 C14 1.522(4) . ?
C14 H14A 0.9900 . ?
C14 H14B 0.9900 . ?
C14 C15 1.527(4) . ?
C15 H15A 0.9900 . ?
C15 H15B 0.9900 . ?
C15 C16 1.527(4) . ?
C16 H16A 0.9900 . ?
C16 H16B 0.9900 . ?
C17 H17 1.0000 . ?
C17 C18 1.532(4) . ?
C17 C22 1.531(4) . ?
C18 H18A 0.9900 . ?
C18 H18B 0.9900 . ?
C18 C19 1.528(4) . ?
C19 H19A 0.9900 . ?
C19 H19B 0.9900 . ?
C19 C20 1.523(5) . ?
C20 H20A 0.9900 . ?
C20 H20B 0.9900 . ?
C20 C21 1.526(4) . ?
C21 H21A 0.9900 . ?
C21 H21B 0.9900 . ?
C21 C22 1.536(4) . ?
C22 H22A 0.9900 . ?
C22 H22B 0.9900 . ?
C23 H23 1.0000 . ?
C23 C24 1.536(4) . ?
C23 C28 1.530(4) . ?
C24 H24A 0.9900 . ?
C24 H24B 0.9900 . ?
C24 C25 1.530(4) . ?
C25 H25A 0.9900 . ?
C25 H25B 0.9900 . ?
C25 C26 1.525(4) . ?
C26 H26A 0.9900 . ?
C26 H26B 0.9900 . ?
C26 C27 1.521(5) . ?
C27 H27A 0.9900 . ?
C27 H27B 0.9900 . ?
C27 C28 1.531(4) . ?
C28 H28A 0.9900 . ?
C28 H28B 0.9900 . ?
C29 H29 1.0000 . ?
C29 C30 1.524(4) . ?
C29 C34 1.539(4) . ?
C30 H30A 0.9900 . ?
C30 H30B 0.9900 . ?
C30 C31 1.527(4) . ?
C31 H31A 0.9900 . ?
C31 H31B 0.9900 . ?
C31 C32 1.521(4) . ?
C32 H32A 0.9900 . ?
C32 H32B 0.9900 . ?
C32 C33 1.523(5) . ?
C33 H33A 0.9900 . ?
C33 H33B 0.9900 . ?
C33 C34 1.539(4) . ?
C34 H34A 0.9900 . ?
C34 H34B 0.9900 . ?
C35 H35 1.0000 . ?
C35 C36 1.531(4) . ?
C35 C40 1.532(4) . ?
C36 H36A 0.9900 . ?
C36 H36B 0.9900 . ?
C36 C37 1.539(4) . ?
C37 H37A 0.9900 . ?
C37 H37B 0.9900 . ?
C37 C38 1.515(5) . ?
C38 H38A 0.9900 . ?
C38 H38B 0.9900 . ?
C38 C39 1.529(4) . ?
C39 H39A 0.9900 . ?
C39 H39B 0.9900 . ?
C39 C40 1.525(4) . ?
C40 H40A 0.9900 . ?
C40 H40B 0.9900 . ?
C41 H41 1.0000 . ?
C41 C42 1.518(4) . ?
C41 C46 1.541(4) . ?
C42 H42A 0.9900 . ?
C42 H42B 0.9900 . ?
C42 C43 1.531(5) . ?
C43 H43A 0.9900 . ?
C43 H43B 0.9900 . ?
C43 C44 1.535(5) . ?
C44 H44A 0.9900 . ?
C44 H44B 0.9900 . ?
C44 C45 1.499(6) . ?
C45 H45A 0.9900 . ?
C45 H45B 0.9900 . ?
C45 C46 1.540(5) . ?
C46 H46A 0.9900 . ?
C46 H46B 0.9900 . ?
C47 H47 1.0000 . ?
C47 C48 1.527(5) . ?
C47 C52 1.529(5) . ?
C48 H48A 0.9900 . ?
C48 H48B 0.9900 . ?
C48 C49 1.545(5) . ?
C49 H49A 0.9900 . ?
C49 H49B 0.9900 . ?
C49 C50 1.503(7) . ?
C50 H50A 0.9900 . ?
C50 H50B 0.9900 . ?
C50 C51 1.495(7) . ?
C51 H51A 0.9900 . ?
C51 H51B 0.9900 . ?
C51 C52 1.544(5) . ?
C52 H52A 0.9900 . ?
C52 H52B 0.9900 . ?

loop_
_geom_torsion_atom_site_label_1
_geom_torsion_atom_site_label_2
_geom_torsion_atom_site_label_3
_geom_torsion_atom_site_label_4
_geom_torsion
_geom_torsion_site_symmetry_1
_geom_torsion_site_symmetry_2
_geom_torsion_site_symmetry_3
_geom_torsion_site_symmetry_4
_geom_torsion_publ_flag
Ni1 P1 C1 C2 25.5(2) . . . . ?
Ni1 P1 C5 C6 -50.2(2) . . . . ?
Ni1 P1 C5 C10 -177.60(17) . . . . ?
Ni1 P1 C11 C12 -75.9(2) . . . . ?
Ni1 P1 C11 C16 49.6(2) . . . . ?
Ni1 P2 C2 C1 26.5(2) . . . . ?
Ni1 P2 C17 C18 -46.7(2) . . . . ?
Ni1 P2 C17 C22 -173.66(17) . . . . ?
Ni1 P2 C23 C24 -77.8(2) . . . . ?
Ni1 P2 C23 C28 47.4(2) . . . . ?
Ni1 P3 C3 C4 26.7(3) . . . . ?
Ni1 P3 C41 C42 -46.1(2) . . . . ?
Ni1 P3 C41 C46 -172.9(2) . . . . ?
Ni1 P3 C47 C48 -76.8(3) . . . . ?
Ni1 P3 C47 C52 49.9(3) . . . . ?
Ni1 P4 C4 C3 23.3(3) . . . . ?
Ni1 P4 C29 C30 52.1(2) . . . . ?
Ni1 P4 C29 C34 -76.1(2) . . . . ?
Ni1 P4 C35 C36 -178.2(2) . . . . ?
Ni1 P4 C35 C40 -51.8(2) . . . . ?
P1 C1 C2 P2 -33.3(2) . . . . ?
P1 C5 C6 C7 169.08(19) . . . . ?
P1 C5 C10 C9 -174.24(19) . . . . ?
P1 C11 C12 C13 -177.13(18) . . . . ?
P1 C11 C16 C15 179.70(19) . . . . ?
P2 C17 C18 C19 168.5(2) . . . . ?
P2 C17 C22 C21 -175.1(2) . . . . ?
P2 C23 C24 C25 -176.8(2) . . . . ?
P2 C23 C28 C27 178.9(2) . . . . ?
P3 C3 C4 P4 -32.1(3) . . . . ?
P3 C41 C42 C43 167.9(2) . . . . ?
P3 C41 C46 C45 -173.8(2) . . . . ?
P3 C47 C48 C49 -175.5(3) . . . . ?
P3 C47 C52 C51 178.5(2) . . . . ?
P4 C29 C30 C31 174.2(2) . . . . ?
P4 C29 C34 C33 -173.3(2) . . . . ?
P4 C35 C36 C37 -176.9(2) . . . . ?
P4 C35 C40 C39 169.6(2) . . . . ?
C1 P1 C5 C6 66.8(2) . . . . ?
C1 P1 C5 C10 -60.6(2) . . . . ?
C1 P1 C11 C12 163.48(19) . . . . ?
C1 P1 C11 C16 -71.0(2) . . . . ?
C2 P2 C17 C18 70.3(2) . . . . ?
C2 P2 C17 C22 -56.7(2) . . . . ?
C2 P2 C23 C24 161.8(2) . . . . ?
C2 P2 C23 C28 -72.9(2) . . . . ?
C3 P3 C41 C42 71.2(2) . . . . ?
C3 P3 C41 C46 -55.6(3) . . . . ?
C3 P3 C47 C48 163.3(3) . . . . ?
C3 P3 C47 C52 -69.9(3) . . . . ?
C4 P4 C29 C30 -68.2(2) . . . . ?
C4 P4 C29 C34 163.7(2) . . . . ?
C4 P4 C35 C36 -61.4(3) . . . . ?
C4 P4 C35 C40 64.9(2) . . . . ?
C5 P1 C1 C2 -97.0(2) . . . . ?
C5 P1 C11 C12 60.8(2) . . . . ?
C5 P1 C11 C16 -173.69(19) . . . . ?
C5 C6 C7 C8 56.8(3) . . . . ?
C6 C5 C10 C9 57.9(3) . . . . ?
C6 C7 C8 C9 -54.7(3) . . . . ?
C7 C8 C9 C10 55.9(3) . . . . ?
C8 C9 C10 C5 -57.7(3) . . . . ?
C10 C5 C6 C7 -58.3(3) . . . . ?
C11 P1 C1 C2 161.78(19) . . . . ?
C11 P1 C5 C6 165.45(18) . . . . ?
C11 P1 C5 C10 38.0(2) . . . . ?
C11 C12 C13 C14 -58.3(3) . . . . ?
C12 C11 C16 C15 -53.1(3) . . . . ?
C12 C13 C14 C15 56.3(3) . . . . ?
C13 C14 C15 C16 -53.4(3) . . . . ?
C14 C15 C16 C11 52.6(3) . . . . ?
C16 C11 C12 C13 55.9(3) . . . . ?
C17 P2 C2 C1 -96.6(2) . . . . ?
C17 P2 C23 C24 59.2(2) . . . . ?
C17 P2 C23 C28 -175.60(19) . . . . ?
C17 C18 C19 C20 57.8(3) . . . . ?
C18 C17 C22 C21 57.6(3) . . . . ?
C18 C19 C20 C21 -54.2(4) . . . . ?
C19 C20 C21 C22 53.7(4) . . . . ?
C20 C21 C22 C17 -55.6(4) . . . . ?
C22 C17 C18 C19 -59.3(3) . . . . ?
C23 P2 C2 C1 163.2(2) . . . . ?
C23 P2 C17 C18 168.60(19) . . . . ?
C23 P2 C17 C22 41.6(2) . . . . ?
C23 C24 C25 C26 -58.7(3) . . . . ?
C24 C23 C28 C27 -54.0(3) . . . . ?
C24 C25 C26 C27 57.0(4) . . . . ?
C25 C26 C27 C28 -54.8(4) . . . . ?
C26 C27 C28 C23 53.9(3) . . . . ?
C28 C23 C24 C25 56.7(3) . . . . ?
C29 P4 C4 C3 160.0(2) . . . . ?
C29 P4 C35 C36 36.9(3) . . . . ?
C29 P4 C35 C40 163.2(2) . . . . ?
C29 C30 C31 C32 55.2(4) . . . . ?
C30 C29 C34 C33 56.8(3) . . . . ?
C30 C31 C32 C33 -54.5(4) . . . . ?
C31 C32 C33 C34 54.9(4) . . . . ?
C32 C33 C34 C29 -56.2(4) . . . . ?
C34 C29 C30 C31 -56.1(3) . . . . ?
C35 P4 C4 C3 -99.2(2) . . . . ?
C35 P4 C29 C30 -171.1(2) . . . . ?
C35 P4 C29 C34 60.8(2) . . . . ?
C35 C36 C37 C38 -55.8(4) . . . . ?
C36 C35 C40 C39 -58.3(3) . . . . ?
C36 C37 C38 C39 54.3(4) . . . . ?
C37 C38 C39 C40 -54.8(4) . . . . ?
C38 C39 C40 C35 57.8(4) . . . . ?
C40 C35 C36 C37 56.4(4) . . . . ?
C41 P3 C3 C4 -96.5(2) . . . . ?
C41 P3 C47 C48 59.5(3) . . . . ?
C41 P3 C47 C52 -173.7(2) . . . . ?
C41 C42 C43 C44 57.8(4) . . . . ?
C42 C41 C46 C45 58.3(4) . . . . ?
C42 C43 C44 C45 -54.3(4) . . . . ?
C43 C44 C45 C46 54.7(5) . . . . ?
C44 C45 C46 C41 -56.8(4) . . . . ?
C46 C41 C42 C43 -60.0(4) . . . . ?
C47 P3 C3 C4 164.2(2) . . . . ?
C47 P3 C41 C42 168.7(2) . . . . ?
C47 P3 C41 C46 42.0(3) . . . . ?
C47 C48 C49 C50 -58.9(5) . . . . ?
C48 C47 C52 C51 -52.9(4) . . . . ?
C48 C49 C50 C51 58.0(5) . . . . ?
C49 C50 C51 C52 -56.0(5) . . . . ?
C50 C51 C52 C47 53.7(4) . . . . ?
C52 C47 C48 C49 56.1(4) . . . . ?

loop_
_exptl_oxdiff_crystal_face_indexfrac_h
_exptl_oxdiff_crystal_face_indexfrac_k
_exptl_oxdiff_crystal_face_indexfrac_l
_exptl_oxdiff_crystal_face_x
_exptl_oxdiff_crystal_face_y
_exptl_oxdiff_crystal_face_z
-0.5722 6.0743 9.2121 0.2825 -0.9501 -0.1324
-7.4473 -2.2410 -4.8685 -0.1439 0.3507 -0.9254
6.1141 -3.2847 -5.2408 -0.2373 0.5680 0.7881
-1.3524 -8.0615 -0.7528 0.6051 0.7902 0.0970
0.6620 -4.8284 -10.3137 -0.4763 0.8753 0.0832
-4.8957 -2.4295 7.9094 0.9098 -0.1183 -0.3978
-5.4257 -7.3403 -1.2887 0.5461 0.7116 -0.4420
-4.1117 -1.4277 -9.4506 -0.6282 0.4799 -0.6125
-7.2900 -0.6351 -4.4294 -0.2391 0.1810 -0.9540
6.2938 6.7386 1.3942 -0.4980 -0.6517 0.5721
5.1823 -0.4350 7.3719 0.5941 -0.2113 0.7761
0.6784 0.8622 -10.3070 -0.9371 0.3312 -0.1102
4.6272 0.8741 -8.9011 -0.8636 0.3043 0.4021
-3.7530 1.5338 9.8822 0.7408 -0.5667 -0.3606
-0.0826 7.4512 6.9297 -0.0248 -0.9875 -0.1554
-4.5115 5.5598 1.3081 -0.2925 -0.6175 -0.7301
-0.1118 8.0038 2.7693 -0.4164 -0.8757 -0.2446
3.9784 8.0176 3.3419 -0.4140 -0.8687 0.2719
-8.1817 -2.9882 0.5349 0.3754 0.2024 -0.9045
-5.1585 3.7506 -3.0708 -0.5042 -0.2759 -0.8183
-1.3895 5.9766 -3.8310 -0.7889 -0.4300 -0.4391
1.9847 1.6476 10.7263 0.7398 -0.5676 0.3613
4.8591 6.3764 -3.1010 -0.8281 -0.4498 0.3346
7.7123 4.2187 -1.3522 -0.5382 -0.2912 0.7909
-3.4676 3.6318 -5.8825 -0.7475 -0.1403 -0.6493
-0.4956 4.5767 -6.7549 -0.9290 -0.1735 -0.3267
3.1907 5.8186 9.2779 0.2679 -0.8997 0.3445
-0.8654 -4.7976 6.8457 0.9693 0.1807 0.1668
-7.5319 1.4900 1.3977 0.0775 -0.2549 -0.9639
4.9009 -3.6422 3.8149 0.5603 0.2341 0.7945
7.9582 0.7412 2.0603 0.0256 -0.0922 0.9954
0.1989 -6.1130 -9.3147 -0.2839 0.9550 0.0858
-1.8949 -5.4445 -10.0255 -0.3747 0.9034 -0.2085
